data_7041935
loop_
_publ_author_name
'Hlina, J. A.'
'Wells, J. A. L.'
'Pankhurst, J. R.'
'Love, Jason B.'
'Arnold, P. L.'

_publ_section_title
;
 Uranium rhodium bonding in heterometallic complexes.
;
_journal_issue 17
_journal_name_full 'Dalton transactions (Cambridge, England : 2003)'
_journal_page_first 5540
_journal_page_last 5545
_journal_paper_doi 10.1039/c6dt04570g
_journal_volume 46
_journal_year 2017
_chemical_formula_moiety 'C92 H96 I6 O4 P4 Rh2 U2'
_chemical_formula_sum 'C92 H96 I6 O4 P4 Rh2 U2'
_chemical_formula_weight 2832.84
_chemical_properties_physical ', Air-sensitive,Moisture-sensitive,Oxygen-sensitive'
_space_group_crystal_system monoclinic
_space_group_IT_number 14
_space_group_name_Hall '-P 2yn'
_space_group_name_H-M_alt 'P 1 21/n 1'
_symmetry_space_group_name_Hall '-P 2yn'
_symmetry_space_group_name_H-M 'P 1 21/n 1'
_atom_sites_solution_hydrogens geom
_audit_creation_date 2015-11-09
_audit_creation_method
;
Olex2 1.2-beta
(compiled 2015.09.30 svn.r3233 for OlexSys, GUI svn.r5103)
;
_audit_update_record
;
2016-11-29 deposited with the CCDC.
2017-01-26 downloaded from the CCDC.
;
_cell_angle_alpha 90
_cell_angle_beta 97.6036(10)
_cell_angle_gamma 90
_cell_formula_units_Z 2
_cell_length_a 17.06093(18)
_cell_length_b 15.91912(19)
_cell_length_c 19.8049(2)
_cell_measurement_reflns_used 33888
_cell_measurement_temperature 170
_cell_measurement_theta_max 29.8370
_cell_measurement_theta_min 3.2210
_cell_volume 5331.62(10)
_computing_cell_refinement
;
CrysAlisPro, Agilent Technologies,
Version 1.171.37.34 (release 22-05-2014 CrysAlis171 .NET)
(compiled May 22 2014,16:03:01)
;
_computing_data_collection
;
CrysAlisPro, Agilent Technologies,
Version 1.171.37.34 (release 22-05-2014 CrysAlis171 .NET)
(compiled May 22 2014,16:03:01)
;
_computing_data_reduction
;
CrysAlisPro, Agilent Technologies,
Version 1.171.37.34 (release 22-05-2014 CrysAlis171 .NET)
(compiled May 22 2014,16:03:01)
;
_computing_molecular_graphics 'Olex2 (Dolomanov et al., 2009)'
_computing_publication_material 'Olex2 (Dolomanov et al., 2009)'
_computing_structure_refinement 'ShelXL (Sheldrick, 2015)'
_computing_structure_solution 'ShelXT (Sheldrick, 2015)'
_diffrn_ambient_temperature 170.0
_diffrn_detector 'CCD plate'
_diffrn_detector_area_resol_mean 16.1042
_diffrn_detector_type Eos
_diffrn_measured_fraction_theta_full 0.998
_diffrn_measured_fraction_theta_max 0.999
_diffrn_measurement_details
;
#__ type_ start__ end____ width___ exp.time_
  1 omega  -89.00  -10.00   1.0000   10.0000
omega____ theta____ kappa____ phi______ frames
    -      -19.2955  145.0000   -8.4101 79

#__ type_ start__ end____ width___ exp.time_
  2 omega  -25.00   23.00   1.0000   10.0000
omega____ theta____ kappa____ phi______ frames
    -      -19.2955  -99.0000 -150.0000 48

#__ type_ start__ end____ width___ exp.time_
  3 omega   34.00   98.00   1.0000   10.0000
omega____ theta____ kappa____ phi______ frames
    -       21.9518  179.0000 -120.0000 64

#__ type_ start__ end____ width___ exp.time_
  4 omega    1.00   91.00   1.0000   10.0000
omega____ theta____ kappa____ phi______ frames
    -       21.9518   57.0000    0.0000 90

#__ type_ start__ end____ width___ exp.time_
  5 omega  -51.00   66.00   1.0000   10.0000
omega____ theta____ kappa____ phi______ frames
    -       21.9518  -19.0000 -180.0000 117

#__ type_ start__ end____ width___ exp.time_
  6 omega  -95.00  -34.00   1.0000   10.0000
omega____ theta____ kappa____ phi______ frames
    -      -19.2955 -179.0000 -120.0000 61

#__ type_ start__ end____ width___ exp.time_
  7 omega  -25.00   23.00   1.0000   10.0000
omega____ theta____ kappa____ phi______ frames
    -      -19.2955  -99.0000   60.0000 48

#__ type_ start__ end____ width___ exp.time_
  8 omega    1.00   91.00   1.0000   10.0000
omega____ theta____ kappa____ phi______ frames
    -       21.9518   57.0000   90.0000 90

#__ type_ start__ end____ width___ exp.time_
  9 omega  -25.00   64.00   1.0000   10.0000
omega____ theta____ kappa____ phi______ frames
    -       21.9518  -99.0000  -90.0000 89

#__ type_ start__ end____ width___ exp.time_
 10 omega    1.00   91.00   1.0000   10.0000
omega____ theta____ kappa____ phi______ frames
    -       21.9518   57.0000  -90.0000 90

#__ type_ start__ end____ width___ exp.time_
 11 omega  -50.00  -25.00   1.0000   10.0000
omega____ theta____ kappa____ phi______ frames
    -       21.9518  -38.0000   30.0000 25

#__ type_ start__ end____ width___ exp.time_
 12 omega   -4.00   94.00   1.0000   10.0000
omega____ theta____ kappa____ phi______ frames
    -       21.9518   38.0000 -150.0000 98
;
_diffrn_measurement_device 'four-circle diffractometer'
_diffrn_measurement_device_type 'Xcalibur, Eos'
_diffrn_measurement_method '\w scans'
_diffrn_orient_matrix_UB_11 -0.0103798000
_diffrn_orient_matrix_UB_12 -0.0391352000
_diffrn_orient_matrix_UB_13 -0.0158219000
_diffrn_orient_matrix_UB_21 -0.0034459000
_diffrn_orient_matrix_UB_22 0.0195783000
_diffrn_orient_matrix_UB_23 -0.0324285000
_diffrn_orient_matrix_UB_31 0.0404994000
_diffrn_orient_matrix_UB_32 -0.0083514000
_diffrn_orient_matrix_UB_33 -0.0018712000
_diffrn_radiation_monochromator graphite
_diffrn_radiation_probe x-ray
_diffrn_radiation_type MoK\a
_diffrn_radiation_wavelength 0.71073
_diffrn_reflns_av_R_equivalents 0.0359
_diffrn_reflns_av_unetI/netI 0.0210
_diffrn_reflns_Laue_measured_fraction_full 0.998
_diffrn_reflns_Laue_measured_fraction_max 0.999
_diffrn_reflns_limit_h_max 22
_diffrn_reflns_limit_h_min -22
_diffrn_reflns_limit_k_max 20
_diffrn_reflns_limit_k_min -20
_diffrn_reflns_limit_l_max 25
_diffrn_reflns_limit_l_min -25
_diffrn_reflns_number 97286
_diffrn_reflns_point_group_measured_fraction_full 0.998
_diffrn_reflns_point_group_measured_fraction_max 0.999
_diffrn_reflns_theta_full 26.000
_diffrn_reflns_theta_max 27.483
_diffrn_reflns_theta_min 2.828
_diffrn_source 'Enhance (Mo) X-ray Source'
_exptl_absorpt_coefficient_mu 5.171
_exptl_absorpt_correction_T_max 1.00000
_exptl_absorpt_correction_T_min 0.65057
_exptl_absorpt_correction_type multi-scan
_exptl_absorpt_process_details
;
CrysAlisPro, Agilent Technologies,
Version 1.171.37.34 (release 22-05-2014 CrysAlis171 .NET)
(compiled May 22 2014,16:03:01)
Empirical absorption correction using spherical harmonics,
 implemented in SCALE3 ABSPACK scaling algorithm.
Empirical absorption correction using spherical harmonics,
 implemented in SCALE3 ABSPACK scaling algorithm.
;
_exptl_crystal_colour green
_exptl_crystal_density_diffrn 1.765
_exptl_crystal_description block
_exptl_crystal_F_000 2664
_exptl_crystal_size_max 0.5370
_exptl_crystal_size_mid 0.1936
_exptl_crystal_size_min 0.1419
_refine_diff_density_max 0.925
_refine_diff_density_min -0.866
_refine_diff_density_rms 0.095
_refine_ls_extinction_method none
_refine_ls_goodness_of_fit_ref 1.046
_refine_ls_hydrogen_treatment constr
_refine_ls_matrix_type full
_refine_ls_number_parameters 504
_refine_ls_number_reflns 12211
_refine_ls_number_restraints 0
_refine_ls_restrained_S_all 1.046
_refine_ls_R_factor_all 0.0296
_refine_ls_R_factor_gt 0.0227
_refine_ls_shift/su_max 0.002
_refine_ls_shift/su_mean 0.000
_refine_ls_structure_factor_coef Fsqd
_refine_ls_weighting_details 'w=1/[\s^2^(Fo^2^)+(0.0214P)^2^+8.1946P] where P=(Fo^2^+2Fc^2^)/3'
_refine_ls_weighting_scheme calc
_refine_ls_wR_factor_gt 0.0501
_refine_ls_wR_factor_ref 0.0528
_reflns_Friedel_coverage 0.000
_reflns_number_gt 10824
_reflns_number_total 12211
_reflns_threshold_expression 'I > 2\s(I)'
_cod_data_source_file c6dt04570g2.cif
_cod_data_source_block 2_I2UL2RhI-dimer
_cod_depositor_comments 'Adding full bibliography for 7041933--7041935.cif.'
_cod_database_code 7041935
_chemical_oxdiff_formula 'C100 H100 O4 P4 U2 Rh2 I4'
_shelx_space_group_comment
;
The symmetry employed for this shelxl refinement is uniquely defined
by the following loop, which should always be used as a source of
symmetry information in preference to the above space-group names.
They are only intended as comments.
;
_reflns_odcompleteness_completeness 99.80
_reflns_odcompleteness_iscentric 1
_reflns_odcompleteness_theta 27.42
_platon_squeeze_void_probe_radius 1.20
_olex2_refinement_description
;
1. Fixed Uiso
 At 1.2 times of:
  All C(H) groups
 At 1.5 times of:
  All C(H,H,H) groups
2.a Aromatic/amide H refined with riding coordinates:
 C3(H3), C5(H5), C13(H13), C14(H14), C15(H15), C16(H16), C17(H17), C19(H19),
 C20(H20), C21(H21), C22(H22), C23(H23), C26(H26), C28(H28), C36(H36), C37(H37),
  C38(H38), C39(H39), C40(H40), C42(H42), C43(H43), C44(H44), C45(H45), C46(H46)
2.b Idealised Me refined as rotating group:
 C8(H8A,H8B,H8C), C9(H9A,H9B,H9C), C10(H10A,H10B,H10C), C11(H11A,H11B,H11C),
 C31(H31A,H31B,H31C), C32(H32A,H32B,H32C), C33(H33A,H33B,H33C), C34(H34A,H34B,
 H34C)
;
_shelx_shelxl_version_number 2014/7
_olex2_submission_special_instructions 'No special instructions were received'

loop_
_space_group_symop_operation_xyz
'x, y, z'
'-x+1/2, y+1/2, -z+1/2'
'-x, -y, -z'
'x-1/2, -y-1/2, z-1/2'

loop_
_atom_site_label
_atom_site_type_symbol
_atom_site_fract_x
_atom_site_fract_y
_atom_site_fract_z
_atom_site_U_iso_or_equiv
_atom_site_adp_type
_atom_site_occupancy
_atom_site_site_symmetry_order
_atom_site_calc_flag
_atom_site_refinement_flags_posn
U1 U 0.29454(2) 0.42230(2) 0.51882(2) 0.02023(3) Uani 1 1 d .
I1 I 0.53553(2) 0.43248(2) 0.56416(2) 0.02142(5) Uani 1 1 d .
I2 I 0.33718(2) 0.32333(2) 0.40276(2) 0.03924(6) Uani 1 1 d .
I3 I 0.14013(2) 0.32942(2) 0.52007(2) 0.04523(7) Uani 1 1 d .
Rh1 Rh 0.41103(2) 0.54011(2) 0.55578(2) 0.01511(5) Uani 1 1 d .
P1 P 0.38949(4) 0.51129(5) 0.66474(4) 0.01879(15) Uani 1 1 d .
P2 P 0.32733(4) 0.65221(5) 0.53265(4) 0.01935(15) Uani 1 1 d .
O1 O 0.35369(12) 0.35260(13) 0.60176(10) 0.0212(4) Uani 1 1 d .
O2 O 0.23720(13) 0.51913(14) 0.45645(11) 0.0270(5) Uani 1 1 d .
C1 C 0.40985(17) 0.34145(19) 0.65720(14) 0.0195(6) Uani 1 1 d .
C2 C 0.43760(17) 0.41328(19) 0.69355(15) 0.0208(6) Uani 1 1 d .
C3 C 0.49730(19) 0.4079(2) 0.74842(16) 0.0260(7) Uani 1 1 d .
H3 H 0.5155 0.4572 0.7727 0.031 Uiso 1 1 calc R
C4 C 0.5301(2) 0.3309(2) 0.76756(17) 0.0302(7) Uani 1 1 d .
C5 C 0.5006(2) 0.2602(2) 0.73171(17) 0.0295(7) Uani 1 1 d .
H5 H 0.5232 0.2072 0.7452 0.035 Uiso 1 1 calc R
C6 C 0.43927(19) 0.2620(2) 0.67670(16) 0.0251(7) Uani 1 1 d .
C7 C 0.4083(2) 0.1810(2) 0.64072(18) 0.0339(8) Uani 1 1 d .
C8 C 0.3183(3) 0.1738(3) 0.6379(2) 0.0490(11) Uani 1 1 d .
H8A H 0.3043 0.1730 0.6843 0.074 Uiso 1 1 calc GR
H8B H 0.3001 0.1217 0.6144 0.074 Uiso 1 1 calc GR
H8C H 0.2929 0.2220 0.6131 0.074 Uiso 1 1 calc GR
C9 C 0.4314(3) 0.1799(3) 0.56892(19) 0.0483(11) Uani 1 1 d .
H9A H 0.4075 0.2282 0.5433 0.072 Uiso 1 1 calc GR
H9B H 0.4125 0.1278 0.5459 0.072 Uiso 1 1 calc GR
H9C H 0.4891 0.1831 0.5714 0.072 Uiso 1 1 calc GR
C10 C 0.4447(3) 0.1032(2) 0.6784(2) 0.0512(11) Uani 1 1 d .
H10A H 0.5021 0.1036 0.6781 0.077 Uiso 1 1 calc GR
H10B H 0.4222 0.0524 0.6556 0.077 Uiso 1 1 calc GR
H10C H 0.4331 0.1040 0.7255 0.077 Uiso 1 1 calc GR
C11 C 0.5954(3) 0.3234(3) 0.8270(2) 0.0516(11) Uani 1 1 d .
H11A H 0.6452 0.3438 0.8132 0.077 Uiso 1 1 calc GR
H11B H 0.6015 0.2645 0.8410 0.077 Uiso 1 1 calc GR
H11C H 0.5820 0.3572 0.8652 0.077 Uiso 1 1 calc GR
C12 C 0.4317(2) 0.5916(2) 0.72410(15) 0.0262(7) Uani 1 1 d .
C13 C 0.3895(3) 0.6300(2) 0.77095(19) 0.0438(10) Uani 1 1 d .
H13 H 0.3363 0.6140 0.7735 0.053 Uiso 1 1 calc R
C14 C 0.4254(4) 0.6919(3) 0.8141(2) 0.0669(15) Uani 1 1 d .
H14 H 0.3966 0.7185 0.8460 0.080 Uiso 1 1 calc R
C15 C 0.5021(4) 0.7143(3) 0.8105(2) 0.0676(15) Uani 1 1 d .
H15 H 0.5265 0.7560 0.8406 0.081 Uiso 1 1 calc R
C16 C 0.5445(3) 0.6776(3) 0.7639(2) 0.0577(12) Uani 1 1 d .
H16 H 0.5977 0.6938 0.7619 0.069 Uiso 1 1 calc R
C17 C 0.5092(2) 0.6168(2) 0.72007(19) 0.0387(9) Uani 1 1 d .
H17 H 0.5378 0.5922 0.6871 0.046 Uiso 1 1 calc R
C18 C 0.2923(2) 0.4884(2) 0.69045(18) 0.0299(7) Uani 1 1 d .
C19 C 0.2223(2) 0.4993(2) 0.6474(2) 0.0372(8) Uani 1 1 d .
H19 H 0.2231 0.5242 0.6038 0.045 Uiso 1 1 calc R
C20 C 0.1506(3) 0.4740(3) 0.6675(3) 0.0606(14) Uani 1 1 d .
H20 H 0.1030 0.4810 0.6372 0.073 Uiso 1 1 calc R
C21 C 0.1481(3) 0.4400(3) 0.7291(4) 0.078(2) Uani 1 1 d .
H21 H 0.0989 0.4234 0.7423 0.094 Uiso 1 1 calc R
C22 C 0.2166(4) 0.4291(3) 0.7732(3) 0.0773(19) Uani 1 1 d .
H22 H 0.2143 0.4049 0.8168 0.093 Uiso 1 1 calc R
C23 C 0.2897(3) 0.4533(3) 0.7546(2) 0.0516(11) Uani 1 1 d .
H23 H 0.3369 0.4458 0.7853 0.062 Uiso 1 1 calc R
C24 C 0.24013(18) 0.58867(19) 0.41696(15) 0.0225(6) Uani 1 1 d .
C25 C 0.28799(16) 0.65531(19) 0.44283(15) 0.0199(6) Uani 1 1 d .
C26 C 0.30212(18) 0.7228(2) 0.40167(16) 0.0272(7) Uani 1 1 d .
H26 H 0.3367 0.7667 0.4193 0.033 Uiso 1 1 calc R
C27 C 0.2657(2) 0.7263(2) 0.33481(17) 0.0341(8) Uani 1 1 d .
C28 C 0.2119(2) 0.6648(2) 0.31285(17) 0.0343(8) Uani 1 1 d .
H28 H 0.1844 0.6696 0.2681 0.041 Uiso 1 1 calc R
C29 C 0.1949(2) 0.5961(2) 0.35155(17) 0.0300(7) Uani 1 1 d .
C30 C 0.1285(2) 0.5340(2) 0.3262(2) 0.0446(10) Uani 1 1 d .
C31 C 0.1617(3) 0.4472(3) 0.3153(3) 0.0706(17) Uani 1 1 d .
H31A H 0.2040 0.4517 0.2865 0.106 Uiso 1 1 calc GR
H31B H 0.1196 0.4109 0.2931 0.106 Uiso 1 1 calc GR
H31C H 0.1831 0.4229 0.3594 0.106 Uiso 1 1 calc GR
C32 C 0.0837(3) 0.5632(3) 0.2576(2) 0.0637(15) Uani 1 1 d .
H32A H 0.0623 0.6197 0.2628 0.096 Uiso 1 1 calc GR
H32B H 0.0402 0.5243 0.2432 0.096 Uiso 1 1 calc GR
H32C H 0.1200 0.5644 0.2232 0.096 Uiso 1 1 calc GR
C33 C 0.0698(2) 0.5289(3) 0.3779(3) 0.0594(13) Uani 1 1 d .
H33A H 0.0975 0.5107 0.4220 0.089 Uiso 1 1 calc GR
H33B H 0.0282 0.4883 0.3621 0.089 Uiso 1 1 calc GR
H33C H 0.0462 0.5842 0.3827 0.089 Uiso 1 1 calc GR
C34 C 0.2834(3) 0.7985(3) 0.2901(2) 0.0532(12) Uani 1 1 d .
H34A H 0.2511 0.8471 0.2992 0.080 Uiso 1 1 calc GR
H34B H 0.2710 0.7822 0.2421 0.080 Uiso 1 1 calc GR
H34C H 0.3395 0.8132 0.2998 0.080 Uiso 1 1 calc GR
C35 C 0.37904(19) 0.7518(2) 0.54997(16) 0.0274(7) Uani 1 1 d .
C36 C 0.3378(2) 0.8278(2) 0.5407(2) 0.0388(9) Uani 1 1 d .
H36 H 0.2827 0.8275 0.5250 0.047 Uiso 1 1 calc R
C37 C 0.3765(3) 0.9028(2) 0.5543(2) 0.0495(11) Uani 1 1 d .
H37 H 0.3483 0.9542 0.5475 0.059 Uiso 1 1 calc R
C38 C 0.4568(3) 0.9037(3) 0.5779(2) 0.0520(11) Uani 1 1 d .
H38 H 0.4837 0.9556 0.5868 0.062 Uiso 1 1 calc R
C39 C 0.4971(2) 0.8297(3) 0.5881(2) 0.0468(10) Uani 1 1 d .
H39 H 0.5518 0.8303 0.6052 0.056 Uiso 1 1 calc R
C40 C 0.4588(2) 0.7537(2) 0.57382(18) 0.0330(8) Uani 1 1 d .
H40 H 0.4876 0.7027 0.5805 0.040 Uiso 1 1 calc R
C41 C 0.2387(2) 0.6750(2) 0.57345(17) 0.0302(7) Uani 1 1 d .
C42 C 0.1626(2) 0.6641(3) 0.5401(2) 0.0473(11) Uani 1 1 d .
H42 H 0.1548 0.6434 0.4947 0.057 Uiso 1 1 calc R
C43 C 0.0980(3) 0.6831(4) 0.5726(3) 0.0741(17) Uani 1 1 d .
H43 H 0.0461 0.6741 0.5500 0.089 Uiso 1 1 calc R
C44 C 0.1085(3) 0.7147(4) 0.6367(3) 0.0838(19) Uani 1 1 d .
H44 H 0.0638 0.7285 0.6584 0.101 Uiso 1 1 calc R
C45 C 0.1828(4) 0.7269(3) 0.6704(2) 0.0674(15) Uani 1 1 d .
H45 H 0.1894 0.7489 0.7154 0.081 Uiso 1 1 calc R
C46 C 0.2490(3) 0.7073(2) 0.63902(18) 0.0414(9) Uani 1 1 d .
H46 H 0.3007 0.7159 0.6624 0.050 Uiso 1 1 calc R

loop_
_atom_site_aniso_label
_atom_site_aniso_U_11
_atom_site_aniso_U_22
_atom_site_aniso_U_33
_atom_site_aniso_U_23
_atom_site_aniso_U_13
_atom_site_aniso_U_12
U1 0.01981(6) 0.01792(6) 0.02191(6) 0.00058(4) -0.00117(4) -0.00124(4)
I1 0.02211(9) 0.02486(11) 0.01831(9) 0.00548(7) 0.00647(7) 0.00813(8)
I2 0.03397(12) 0.05166(16) 0.03074(12) -0.01031(10) -0.00072(9) 0.01117(11)
I3 0.02977(12) 0.05190(17) 0.05320(16) 0.00396(12) 0.00249(11) -0.01667(11)
Rh1 0.01579(10) 0.01532(11) 0.01430(10) 0.00001(8) 0.00226(8) 0.00145(8)
P1 0.0217(4) 0.0188(4) 0.0166(4) -0.0001(3) 0.0052(3) 0.0001(3)
P2 0.0203(4) 0.0182(4) 0.0189(4) -0.0018(3) 0.0002(3) 0.0036(3)
O1 0.0232(10) 0.0184(11) 0.0217(10) 0.0000(8) 0.0025(8) -0.0004(8)
O2 0.0257(11) 0.0233(12) 0.0290(12) 0.0024(9) -0.0077(9) -0.0007(9)
C1 0.0201(14) 0.0214(15) 0.0171(14) 0.0039(11) 0.0033(11) -0.0012(12)
C2 0.0212(14) 0.0208(16) 0.0212(15) 0.0023(11) 0.0059(11) 0.0012(12)
C3 0.0283(16) 0.0295(18) 0.0198(15) -0.0001(12) 0.0015(12) -0.0022(13)
C4 0.0292(17) 0.0326(19) 0.0270(17) 0.0051(14) -0.0023(13) 0.0005(14)
C5 0.0319(17) 0.0276(18) 0.0285(17) 0.0081(14) 0.0021(13) 0.0070(14)
C6 0.0315(17) 0.0211(16) 0.0238(16) 0.0026(12) 0.0072(13) -0.0012(13)
C7 0.050(2) 0.0188(17) 0.0306(18) 0.0032(13) -0.0025(15) 0.0036(15)
C8 0.057(3) 0.032(2) 0.054(3) 0.0007(18) -0.005(2) -0.0152(19)
C9 0.080(3) 0.032(2) 0.031(2) -0.0028(16) 0.003(2) 0.010(2)
C10 0.085(3) 0.0214(19) 0.043(2) 0.0028(16) -0.010(2) 0.003(2)
C11 0.052(3) 0.045(3) 0.050(3) 0.0021(19) -0.023(2) 0.005(2)
C12 0.0423(19) 0.0209(16) 0.0150(14) -0.0005(12) 0.0021(13) -0.0020(14)
C13 0.066(3) 0.035(2) 0.032(2) -0.0089(16) 0.0097(18) 0.0036(19)
C14 0.116(5) 0.044(3) 0.043(3) -0.021(2) 0.019(3) 0.001(3)
C15 0.121(5) 0.040(3) 0.038(2) -0.012(2) -0.005(3) -0.024(3)
C16 0.074(3) 0.050(3) 0.046(3) -0.005(2) -0.007(2) -0.028(2)
C17 0.047(2) 0.035(2) 0.0328(19) -0.0061(16) 0.0027(16) -0.0149(17)
C18 0.0291(17) 0.0229(17) 0.0404(19) 0.0023(14) 0.0149(15) 0.0022(14)
C19 0.0310(18) 0.030(2) 0.053(2) -0.0101(17) 0.0127(16) 0.0010(15)
C20 0.032(2) 0.053(3) 0.103(4) -0.022(3) 0.030(2) -0.006(2)
C21 0.052(3) 0.047(3) 0.150(6) -0.009(3) 0.068(4) -0.006(2)
C22 0.092(4) 0.051(3) 0.107(5) 0.029(3) 0.080(4) 0.015(3)
C23 0.050(2) 0.052(3) 0.060(3) 0.022(2) 0.033(2) 0.011(2)
C24 0.0214(15) 0.0215(16) 0.0235(15) -0.0009(12) -0.0012(12) 0.0051(12)
C25 0.0160(13) 0.0231(16) 0.0204(14) 0.0009(11) 0.0019(11) 0.0069(12)
C26 0.0238(15) 0.0268(18) 0.0301(17) 0.0061(13) 0.0004(13) 0.0017(13)
C27 0.0322(18) 0.042(2) 0.0277(17) 0.0111(15) 0.0040(14) 0.0097(16)
C28 0.0403(19) 0.038(2) 0.0217(16) 0.0006(14) -0.0057(14) 0.0136(16)
C29 0.0309(17) 0.0289(18) 0.0266(17) -0.0058(13) -0.0095(13) 0.0111(14)
C30 0.042(2) 0.032(2) 0.051(2) -0.0088(17) -0.0273(18) 0.0065(17)
C31 0.085(4) 0.035(2) 0.076(3) -0.022(2) -0.047(3) 0.017(2)
C32 0.068(3) 0.047(3) 0.062(3) -0.012(2) -0.042(2) 0.006(2)
C33 0.032(2) 0.046(3) 0.092(4) 0.003(2) -0.022(2) -0.0073(19)
C34 0.048(2) 0.069(3) 0.042(2) 0.029(2) 0.0040(19) 0.000(2)
C35 0.0292(17) 0.0222(17) 0.0286(17) -0.0065(13) -0.0046(13) 0.0026(13)
C36 0.037(2) 0.0253(19) 0.050(2) -0.0012(16) -0.0104(17) 0.0051(15)
C37 0.055(3) 0.0209(19) 0.069(3) -0.0054(18) -0.004(2) 0.0092(18)
C38 0.052(3) 0.025(2) 0.077(3) -0.019(2) 0.003(2) -0.0046(18)
C39 0.035(2) 0.037(2) 0.066(3) -0.019(2) -0.0050(19) -0.0026(17)
C40 0.0320(18) 0.0258(18) 0.0386(19) -0.0094(15) -0.0049(15) 0.0031(14)
C41 0.0331(18) 0.0314(19) 0.0275(17) 0.0011(14) 0.0097(14) 0.0128(15)
C42 0.0292(19) 0.073(3) 0.041(2) 0.003(2) 0.0083(16) 0.0196(19)
C43 0.039(2) 0.122(5) 0.064(3) 0.008(3) 0.020(2) 0.033(3)
C44 0.066(4) 0.117(5) 0.077(4) 0.006(4) 0.042(3) 0.047(4)
C45 0.111(5) 0.057(3) 0.043(3) 0.000(2) 0.041(3) 0.029(3)
C46 0.062(3) 0.035(2) 0.0302(19) -0.0026(15) 0.0153(17) 0.0135(19)

loop_
_atom_type_symbol
_atom_type_description
_atom_type_scat_dispersion_real
_atom_type_scat_dispersion_imag
_atom_type_scat_source
C C 0.0033 0.0016 'International Tables Vol C Tables 4.2.6.8 and 6.1.1.4'
H H 0.0000 0.0000 'International Tables Vol C Tables 4.2.6.8 and 6.1.1.4'
I I -0.4742 1.8119 'International Tables Vol C Tables 4.2.6.8 and 6.1.1.4'
O O 0.0106 0.0060 'International Tables Vol C Tables 4.2.6.8 and 6.1.1.4'
P P 0.1023 0.0942 'International Tables Vol C Tables 4.2.6.8 and 6.1.1.4'
Rh Rh -1.1178 0.9187 'International Tables Vol C Tables 4.2.6.8 and 6.1.1.4'
U U -9.6767 9.6646 'International Tables Vol C Tables 4.2.6.8 and 6.1.1.4'

loop_
_exptl_crystal_face_index_h
_exptl_crystal_face_index_k
_exptl_crystal_face_index_l
_exptl_crystal_face_perp_dist
_exptl_oxdiff_crystal_face_indexfrac_h
_exptl_oxdiff_crystal_face_indexfrac_k
_exptl_oxdiff_crystal_face_indexfrac_l
_exptl_oxdiff_crystal_face_x
_exptl_oxdiff_crystal_face_y
_exptl_oxdiff_crystal_face_z
0 17 -18 0.0710 0.0053 16.9851 -17.9812 -0.3803 0.9156 -0.1080
0 -17 18 0.0710 -0.0053 -16.9851 17.9812 0.3803 -0.9156 0.1080
-24 2 8 0.2503 -23.9970 2.0003 8.0138 0.0440 -0.1380 -1.0036
24 -2 -8 0.2503 23.9970 -2.0003 -8.0138 -0.0440 0.1380 1.0036
1 17 19 0.0876 0.9707 16.9706 19.0001 -0.9748 -0.2872 -0.1380
-1 -17 -19 0.0876 -0.9707 -16.9706 -19.0001 0.9748 0.2872 0.1380

loop_
_geom_angle_atom_site_label_1
_geom_angle_atom_site_label_2
_geom_angle_atom_site_label_3
_geom_angle
_geom_angle_site_symmetry_1
_geom_angle_site_symmetry_3
I2 U1 I3 92.868(8) . .
Rh1 U1 I2 109.013(8) . .
Rh1 U1 I3 158.060(8) . .
O1 U1 I2 100.51(6) . .
O1 U1 I3 93.64(5) . .
O1 U1 Rh1 84.15(6) . .
O1 U1 O2 164.01(8) . .
O2 U1 I2 94.37(6) . .
O2 U1 I3 91.42(6) . .
O2 U1 Rh1 85.49(6) . .
Rh1 I1 Rh1 101.384(8) 3_666 .
I1 Rh1 U1 96.736(9) . .
I1 Rh1 U1 101.086(9) 3_666 .
I1 Rh1 I1 78.618(8) 3_666 .
P1 Rh1 U1 85.05(2) . .
P1 Rh1 I1 169.40(2) . 3_666
P1 Rh1 I1 92.17(2) . .
P1 Rh1 P2 99.87(3) . .
P2 Rh1 U1 93.91(2) . .
P2 Rh1 I1 88.41(2) . 3_666
P2 Rh1 I1 164.57(2) . .
C2 P1 Rh1 110.27(10) . .
C2 P1 C12 106.03(15) . .
C2 P1 C18 97.45(15) . .
C12 P1 Rh1 111.72(10) . .
C12 P1 C18 104.77(16) . .
C18 P1 Rh1 124.53(12) . .
C25 P2 Rh1 110.87(10) . .
C25 P2 C35 105.50(15) . .
C25 P2 C41 101.88(14) . .
C35 P2 Rh1 111.45(11) . .
C35 P2 C41 98.68(16) . .
C41 P2 Rh1 126.23(11) . .
C1 O1 U1 153.91(19) . .
C24 O2 U1 150.85(19) . .
O1 C1 C2 117.3(3) . .
O1 C1 C6 121.8(3) . .
C6 C1 C2 120.8(3) . .
C1 C2 P1 115.6(2) . .
C3 C2 P1 123.5(2) . .
C3 C2 C1 121.0(3) . .
C2 C3 H3 120.1 . .
C4 C3 C2 119.9(3) . .
C4 C3 H3 120.1 . .
C3 C4 C5 118.2(3) . .
C3 C4 C11 120.9(3) . .
C5 C4 C11 120.9(3) . .
C4 C5 H5 118.0 . .
C4 C5 C6 124.1(3) . .
C6 C5 H5 118.0 . .
C1 C6 C5 115.9(3) . .
C1 C6 C7 123.0(3) . .
C5 C6 C7 121.1(3) . .
C6 C7 C8 111.2(3) . .
C9 C7 C6 109.1(3) . .
C9 C7 C8 110.2(3) . .
C9 C7 C10 107.9(3) . .
C10 C7 C6 111.2(3) . .
C10 C7 C8 107.3(3) . .
C7 C8 H8A 109.5 . .
C7 C8 H8B 109.5 . .
C7 C8 H8C 109.5 . .
H8A C8 H8B 109.5 . .
H8A C8 H8C 109.5 . .
H8B C8 H8C 109.5 . .
C7 C9 H9A 109.5 . .
C7 C9 H9B 109.5 . .
C7 C9 H9C 109.5 . .
H9A C9 H9B 109.5 . .
H9A C9 H9C 109.5 . .
H9B C9 H9C 109.5 . .
C7 C10 H10A 109.5 . .
C7 C10 H10B 109.5 . .
C7 C10 H10C 109.5 . .
H10A C10 H10B 109.5 . .
H10A C10 H10C 109.5 . .
H10B C10 H10C 109.5 . .
C4 C11 H11A 109.5 . .
C4 C11 H11B 109.5 . .
C4 C11 H11C 109.5 . .
H11A C11 H11B 109.5 . .
H11A C11 H11C 109.5 . .
H11B C11 H11C 109.5 . .
C13 C12 P1 123.0(3) . .
C13 C12 C17 119.4(3) . .
C17 C12 P1 117.6(3) . .
C12 C13 H13 120.1 . .
C12 C13 C14 119.8(4) . .
C14 C13 H13 120.1 . .
C13 C14 H14 120.0 . .
C15 C14 C13 119.9(4) . .
C15 C14 H14 120.0 . .
C14 C15 H15 119.5 . .
C14 C15 C16 121.0(4) . .
C16 C15 H15 119.5 . .
C15 C16 H16 120.2 . .
C15 C16 C17 119.6(5) . .
C17 C16 H16 120.2 . .
C12 C17 H17 119.9 . .
C16 C17 C12 120.2(4) . .
C16 C17 H17 119.9 . .
C19 C18 P1 122.8(3) . .
C19 C18 C23 118.9(3) . .
C23 C18 P1 118.1(3) . .
C18 C19 H19 119.8 . .
C18 C19 C20 120.4(4) . .
C20 C19 H19 119.8 . .
C19 C20 H20 119.6 . .
C21 C20 C19 120.7(5) . .
C21 C20 H20 119.6 . .
C20 C21 H21 119.9 . .
C20 C21 C22 120.2(4) . .
C22 C21 H21 119.9 . .
C21 C22 H22 119.7 . .
C21 C22 C23 120.7(5) . .
C23 C22 H22 119.7 . .
C18 C23 C22 119.1(5) . .
C18 C23 H23 120.4 . .
C22 C23 H23 120.4 . .
O2 C24 C25 118.2(3) . .
O2 C24 C29 122.3(3) . .
C25 C24 C29 119.5(3) . .
C24 C25 P2 117.5(2) . .
C26 C25 P2 121.7(2) . .
C26 C25 C24 120.8(3) . .
C25 C26 H26 120.0 . .
C27 C26 C25 120.0(3) . .
C27 C26 H26 120.0 . .
C26 C27 C34 119.5(4) . .
C28 C27 C26 118.1(3) . .
C28 C27 C34 122.4(3) . .
C27 C28 H28 117.7 . .
C27 C28 C29 124.5(3) . .
C29 C28 H28 117.7 . .
C24 C29 C30 122.1(3) . .
C28 C29 C24 116.1(3) . .
C28 C29 C30 121.7(3) . .
C29 C30 C32 110.6(4) . .
C31 C30 C29 111.0(3) . .
C31 C30 C32 107.5(3) . .
C31 C30 C33 109.7(4) . .
C33 C30 C29 109.6(3) . .
C33 C30 C32 108.4(4) . .
C30 C31 H31A 109.5 . .
C30 C31 H31B 109.5 . .
C30 C31 H31C 109.5 . .
H31A C31 H31B 109.5 . .
H31A C31 H31C 109.5 . .
H31B C31 H31C 109.5 . .
C30 C32 H32A 109.5 . .
C30 C32 H32B 109.5 . .
C30 C32 H32C 109.5 . .
H32A C32 H32B 109.5 . .
H32A C32 H32C 109.5 . .
H32B C32 H32C 109.5 . .
C30 C33 H33A 109.5 . .
C30 C33 H33B 109.5 . .
C30 C33 H33C 109.5 . .
H33A C33 H33B 109.5 . .
H33A C33 H33C 109.5 . .
H33B C33 H33C 109.5 . .
C27 C34 H34A 109.5 . .
C27 C34 H34B 109.5 . .
C27 C34 H34C 109.5 . .
H34A C34 H34B 109.5 . .
H34A C34 H34C 109.5 . .
H34B C34 H34C 109.5 . .
C36 C35 P2 120.3(3) . .
C40 C35 P2 120.9(3) . .
C40 C35 C36 118.8(3) . .
C35 C36 H36 119.8 . .
C37 C36 C35 120.4(3) . .
C37 C36 H36 119.8 . .
C36 C37 H37 119.9 . .
C36 C37 C38 120.1(4) . .
C38 C37 H37 119.9 . .
C37 C38 H38 120.1 . .
C39 C38 C37 119.8(4) . .
C39 C38 H38 120.1 . .
C38 C39 H39 119.8 . .
C38 C39 C40 120.5(4) . .
C40 C39 H39 119.8 . .
C35 C40 C39 120.5(3) . .
C35 C40 H40 119.8 . .
C39 C40 H40 119.8 . .
C42 C41 P2 122.5(3) . .
C46 C41 P2 118.3(3) . .
C46 C41 C42 119.2(3) . .
C41 C42 H42 119.9 . .
C43 C42 C41 120.3(4) . .
C43 C42 H42 119.9 . .
C42 C43 H43 119.9 . .
C44 C43 C42 120.2(5) . .
C44 C43 H43 119.9 . .
C43 C44 H44 119.6 . .
C43 C44 C45 120.7(4) . .
C45 C44 H44 119.6 . .
C44 C45 H45 119.9 . .
C44 C45 C46 120.2(4) . .
C46 C45 H45 119.9 . .
C41 C46 C45 119.4(4) . .
C41 C46 H46 120.3 . .
C45 C46 H46 120.3 . .

loop_
_geom_bond_atom_site_label_1
_geom_bond_atom_site_label_2
_geom_bond_distance
_geom_bond_site_symmetry_2
U1 I2 2.9558(3) .
U1 I3 3.0239(3) .
U1 Rh1 2.7601(2) .
U1 O1 2.124(2) .
U1 O2 2.130(2) .
I1 Rh1 2.6902(3) 3_666
I1 Rh1 2.7170(3) .
Rh1 I1 2.6903(3) 3_666
Rh1 P1 2.2830(8) .
Rh1 P2 2.2935(8) .
P1 C2 1.819(3) .
P1 C12 1.819(3) .
P1 C18 1.834(3) .
P2 C25 1.817(3) .
P2 C35 1.825(3) .
P2 C41 1.842(3) .
O1 C1 1.370(3) .
O2 C24 1.360(4) .
C1 C2 1.400(4) .
C1 C6 1.396(4) .
C2 C3 1.390(4) .
C3 H3 0.9500 .
C3 C4 1.380(5) .
C4 C5 1.390(5) .
C4 C11 1.515(5) .
C5 H5 0.9500 .
C5 C6 1.407(4) .
C6 C7 1.534(5) .
C7 C8 1.535(6) .
C7 C9 1.525(5) .
C7 C10 1.533(5) .
C8 H8A 0.9800 .
C8 H8B 0.9800 .
C8 H8C 0.9800 .
C9 H9A 0.9800 .
C9 H9B 0.9800 .
C9 H9C 0.9800 .
C10 H10A 0.9800 .
C10 H10B 0.9800 .
C10 H10C 0.9800 .
C11 H11A 0.9800 .
C11 H11B 0.9800 .
C11 H11C 0.9800 .
C12 C13 1.389(5) .
C12 C17 1.394(5) .
C13 H13 0.9500 .
C13 C14 1.392(6) .
C14 H14 0.9500 .
C14 C15 1.368(8) .
C15 H15 0.9500 .
C15 C16 1.377(7) .
C16 H16 0.9500 .
C16 C17 1.384(5) .
C17 H17 0.9500 .
C18 C19 1.384(5) .
C18 C23 1.395(5) .
C19 H19 0.9500 .
C19 C20 1.395(5) .
C20 H20 0.9500 .
C20 C21 1.342(8) .
C21 H21 0.9500 .
C21 C22 1.374(9) .
C22 H22 0.9500 .
C22 C23 1.400(6) .
C23 H23 0.9500 .
C24 C25 1.394(4) .
C24 C29 1.423(4) .
C25 C26 1.389(4) .
C26 H26 0.9500 .
C26 C27 1.387(5) .
C27 C28 1.372(5) .
C27 C34 1.507(5) .
C28 H28 0.9500 .
C28 C29 1.388(5) .
C29 C30 1.537(5) .
C30 C31 1.520(6) .
C30 C32 1.540(5) .
C30 C33 1.524(7) .
C31 H31A 0.9800 .
C31 H31B 0.9800 .
C31 H31C 0.9800 .
C32 H32A 0.9800 .
C32 H32B 0.9800 .
C32 H32C 0.9800 .
C33 H33A 0.9800 .
C33 H33B 0.9800 .
C33 H33C 0.9800 .
C34 H34A 0.9800 .
C34 H34B 0.9800 .
C34 H34C 0.9800 .
C35 C36 1.399(5) .
C35 C40 1.380(5) .
C36 H36 0.9500 .
C36 C37 1.375(5) .
C37 H37 0.9500 .
C37 C38 1.387(6) .
C38 H38 0.9500 .
C38 C39 1.366(6) .
C39 H39 0.9500 .
C39 C40 1.386(5) .
C40 H40 0.9500 .
C41 C42 1.388(5) .
C41 C46 1.386(5) .
C42 H42 0.9500 .
C42 C43 1.381(6) .
C43 H43 0.9500 .
C43 C44 1.354(8) .
C44 H44 0.9500 .
C44 C45 1.366(8) .
C45 H45 0.9500 .
C45 C46 1.395(6) .
C46 H46 0.9500 .

loop_
_geom_torsion_atom_site_label_1
_geom_torsion_atom_site_label_2
_geom_torsion_atom_site_label_3
_geom_torsion_atom_site_label_4
_geom_torsion
U1 O1 C1 C2 27.1(6)
U1 O1 C1 C6 -152.3(3)
U1 O2 C24 C25 -49.9(5)
U1 O2 C24 C29 131.6(4)
Rh1 P1 C2 C1 -62.9(2)
Rh1 P1 C2 C3 118.0(2)
Rh1 P1 C12 C13 130.3(3)
Rh1 P1 C12 C17 -47.6(3)
Rh1 P1 C18 C19 -10.1(4)
Rh1 P1 C18 C23 165.4(3)
Rh1 P2 C25 C24 63.9(2)
Rh1 P2 C25 C26 -118.6(2)
Rh1 P2 C35 C36 -178.4(3)
Rh1 P2 C35 C40 0.1(3)
Rh1 P2 C41 C42 -107.0(3)
Rh1 P2 C41 C46 75.5(3)
P1 C2 C3 C4 179.2(3)
P1 C12 C13 C14 -179.0(3)
P1 C12 C17 C16 -179.9(3)
P1 C18 C19 C20 174.3(3)
P1 C18 C23 C22 -174.9(4)
P2 C25 C26 C27 -174.6(2)
P2 C35 C36 C37 179.5(3)
P2 C35 C40 C39 -178.7(3)
P2 C41 C42 C43 -179.1(4)
P2 C41 C46 C45 178.5(3)
O1 C1 C2 P1 4.0(3)
O1 C1 C2 C3 -176.8(3)
O1 C1 C6 C5 175.8(3)
O1 C1 C6 C7 -3.5(5)
O2 C24 C25 P2 -11.5(4)
O2 C24 C25 C26 170.9(3)
O2 C24 C29 C28 -171.1(3)
O2 C24 C29 C30 11.5(5)
C1 C2 C3 C4 0.1(5)
C1 C6 C7 C8 -53.9(4)
C1 C6 C7 C9 67.9(4)
C1 C6 C7 C10 -173.3(3)
C2 P1 C12 C13 -109.5(3)
C2 P1 C12 C17 72.6(3)
C2 P1 C18 C19 -131.1(3)
C2 P1 C18 C23 44.5(3)
C2 C1 C6 C5 -3.5(4)
C2 C1 C6 C7 177.1(3)
C2 C3 C4 C5 -1.4(5)
C2 C3 C4 C11 179.8(3)
C3 C4 C5 C6 0.2(5)
C4 C5 C6 C1 2.2(5)
C4 C5 C6 C7 -178.4(3)
C5 C6 C7 C8 126.8(3)
C5 C6 C7 C9 -111.4(4)
C5 C6 C7 C10 7.4(5)
C6 C1 C2 P1 -176.7(2)
C6 C1 C2 C3 2.5(4)
C11 C4 C5 C6 179.0(4)
C12 P1 C2 C1 176.0(2)
C12 P1 C2 C3 -3.1(3)
C12 P1 C18 C19 120.1(3)
C12 P1 C18 C23 -64.3(3)
C12 C13 C14 C15 -0.4(7)
C13 C12 C17 C16 2.1(6)
C13 C14 C15 C16 1.1(8)
C14 C15 C16 C17 -0.1(8)
C15 C16 C17 C12 -1.5(7)
C17 C12 C13 C14 -1.2(6)
C18 P1 C2 C1 68.2(3)
C18 P1 C2 C3 -110.9(3)
C18 P1 C12 C13 -7.1(3)
C18 P1 C12 C17 175.1(3)
C18 C19 C20 C21 1.0(6)
C19 C18 C23 C22 0.8(6)
C19 C20 C21 C22 -0.4(8)
C20 C21 C22 C23 0.1(8)
C21 C22 C23 C18 -0.2(7)
C23 C18 C19 C20 -1.2(6)
C24 C25 C26 C27 2.8(5)
C24 C29 C30 C31 -67.4(5)
C24 C29 C30 C32 173.4(4)
C24 C29 C30 C33 54.0(4)
C25 P2 C35 C36 61.2(3)
C25 P2 C35 C40 -120.3(3)
C25 P2 C41 C42 20.3(4)
C25 P2 C41 C46 -157.2(3)
C25 C24 C29 C28 10.5(5)
C25 C24 C29 C30 -167.0(3)
C25 C26 C27 C28 4.5(5)
C25 C26 C27 C34 -178.2(3)
C26 C27 C28 C29 -4.3(5)
C27 C28 C29 C24 -3.2(5)
C27 C28 C29 C30 174.2(4)
C28 C29 C30 C31 115.4(4)
C28 C29 C30 C32 -3.9(5)
C28 C29 C30 C33 -123.3(4)
C29 C24 C25 P2 167.0(2)
C29 C24 C25 C26 -10.5(4)
C34 C27 C28 C29 178.5(4)
C35 P2 C25 C24 -175.3(2)
C35 P2 C25 C26 2.2(3)
C35 P2 C41 C42 128.2(3)
C35 P2 C41 C46 -49.3(3)
C35 C36 C37 C38 -0.6(7)
C36 C35 C40 C39 -0.2(6)
C36 C37 C38 C39 -0.6(7)
C37 C38 C39 C40 1.4(7)
C38 C39 C40 C35 -1.0(7)
C40 C35 C36 C37 1.0(6)
C41 P2 C25 C24 -72.7(3)
C41 P2 C25 C26 104.8(3)
C41 P2 C35 C36 -43.7(3)
C41 P2 C35 C40 134.7(3)
C41 C42 C43 C44 1.7(8)
C42 C41 C46 C45 0.9(6)
C42 C43 C44 C45 -1.0(10)
C43 C44 C45 C46 0.3(9)
C44 C45 C46 C41 -0.2(7)
C46 C41 C42 C43 -1.7(7)

loop_
_platon_squeeze_void_nr
_platon_squeeze_void_average_x
_platon_squeeze_void_average_y
_platon_squeeze_void_average_z
_platon_squeeze_void_volume
_platon_squeeze_void_count_electrons
_platon_squeeze_void_content
1 0.000 0.000 0.500 519 111 ' '
2 0.500 0.500 0.000 519 111 ' '
